data_7103294
loop_
_publ_author_name
'Cuesta, Luciano'
'Tomat, Elisa'
'Lynch, Vincent M'
'Sessler, Jonathan L'

_publ_section_title
;
 Binuclear organometallic ruthenium complexes of a Schiff base expanded
 porphyrin.
;
_journal_issue 32
_journal_name_full 'Chemical communications (Cambridge, England)'
_journal_page_first 3744
_journal_page_last 3746
_journal_paper_doi 10.1039/b807126h
_journal_year 2008
_chemical_formula_moiety 'C38 H36 N8, 2 Ru 2+, 2 O2, 2 C10 H15 1-, 2 P F6 1-, 3 C H2 Cl2'
_chemical_formula_sum 'C61 H72 Cl6 F12 N8 O4 P2 Ru2'
_chemical_formula_weight 1686.05
_chemical_name_systematic
;
?
;
_space_group_IT_number 2
_symmetry_cell_setting triclinic
_symmetry_space_group_name_Hall '-P 1'
_symmetry_space_group_name_H-M 'P -1'
_atom_sites_solution_hydrogens geom
_atom_sites_solution_primary direct
_atom_sites_solution_secondary difmap
_audit_creation_method SHELXL-97
_cell_angle_alpha 65.919(1)
_cell_angle_beta 76.396(1)
_cell_angle_gamma 76.499(11)
_cell_formula_units_Z 2
_cell_length_a 13.9012(5)
_cell_length_b 15.6004(5)
_cell_length_c 18.3620(7)
_cell_measurement_reflns_used 10866
_cell_measurement_temperature 153(2)
_cell_measurement_theta_max 27.5
_cell_measurement_theta_min 1
_cell_volume 3490.8(2)
_computing_cell_refinement 'Collect software, Nonius B.V. 1998'
_computing_data_collection 'Collect software, Nonius B.V. 1998'
_computing_data_reduction
;
DENZO and Scalepack (Otwinoski and Minor, 1997)
;
_computing_molecular_graphics 'XP SHELXTL/PC, Siemens Analytical'
_computing_structure_refinement 'XL SHELXTL/PC, Siemens Analytical'
_computing_structure_solution
;

SIR97 - Altomare A., Burla M.C., Camalli M., Cascarano G.L., Giacovazzo C.,
Guagliardi A., Moliterni A.G.G., Polidori G.,Spagna R.
;
_diffrn_ambient_temperature 153(2)
_diffrn_measured_fraction_theta_full 0.982
_diffrn_measured_fraction_theta_max 0.982
_diffrn_measurement_device_type 'Nonius Kappa CCD'
_diffrn_measurement_method \w-scans
_diffrn_radiation_monochromator graphite
_diffrn_radiation_source 'fine-focus sealed tube'
_diffrn_radiation_type MoK\a
_diffrn_radiation_wavelength 0.71073
_diffrn_reflns_av_R_equivalents 0.0224
_diffrn_reflns_av_sigmaI/netI 0.0602
_diffrn_reflns_limit_h_max 17
_diffrn_reflns_limit_h_min -18
_diffrn_reflns_limit_k_max 20
_diffrn_reflns_limit_k_min -19
_diffrn_reflns_limit_l_max 23
_diffrn_reflns_limit_l_min -18
_diffrn_reflns_number 23666
_diffrn_reflns_theta_full 27.49
_diffrn_reflns_theta_max 27.49
_diffrn_reflns_theta_min 1.80
_exptl_absorpt_coefficient_mu 0.792
_exptl_absorpt_correction_T_max 0.92
_exptl_absorpt_correction_T_min 0.78
_exptl_absorpt_correction_type multi-scan
_exptl_absorpt_process_details
;
DENZO and Scalepack (Otwinoski and Minor, 1997)
;
_exptl_crystal_colour black
_exptl_crystal_density_diffrn 1.604
_exptl_crystal_density_method 'not measured'
_exptl_crystal_description laths
_exptl_crystal_F_000 1708
_exptl_crystal_size_max 0.25
_exptl_crystal_size_mid 0.15
_exptl_crystal_size_min 0.10
_refine_diff_density_max 0.949
_refine_diff_density_min -0.977
_refine_diff_density_rms 0.109
_refine_ls_extinction_method none
_refine_ls_goodness_of_fit_ref 1.276
_refine_ls_hydrogen_treatment constr
_refine_ls_matrix_type fullcycle
_refine_ls_number_parameters 897
_refine_ls_number_reflns 15732
_refine_ls_number_restraints 315
_refine_ls_restrained_S_all 1.410
_refine_ls_R_factor_all 0.0951
_refine_ls_R_factor_gt 0.0621
_refine_ls_shift/su_max 0.003
_refine_ls_shift/su_mean 0.001
_refine_ls_structure_factor_coef Fsqd
_refine_ls_weighting_details 'calc w=1/[\s^2^(Fo^2^)+(0.0543P)^2^+3.3433P] where P=(Fo^2^+2Fc^2^)/3'
_refine_ls_weighting_scheme calc
_refine_ls_wR_factor_gt 0.1491
_refine_ls_wR_factor_ref 0.1602
_reflns_number_gt 10834
_reflns_number_total 15732
_reflns_threshold_expression >2sigma(I)
_cod_data_source_file b807126h.txt
_cod_data_source_block lc116
_cod_depositor_comments
;
The following automatic conversions were performed:
'_symmetry_cell_setting' value 'Triclinic' changed to 'triclinic'
according to '/home/saulius/struct/CIF-dictionaries/cif_core.dic'
dictionary named 'cif_core.dic' version 2.4.1 from 2010-06-29.

Automatic conversion script
Id: cif_fix_enum 1527 2010-12-29 10:47:43Z saulius 
;
_cod_original_sg_symbol_H-M P-1
_cod_database_code 7103294

loop_
_symmetry_equiv_pos_as_xyz
'x, y, z'
'-x, -y, -z'

loop_
_atom_site_label
_atom_site_type_symbol
_atom_site_fract_x
_atom_site_fract_y
_atom_site_fract_z
_atom_site_U_iso_or_equiv
_atom_site_adp_type
_atom_site_occupancy
_atom_site_symmetry_multiplicity
_atom_site_calc_flag
_atom_site_refinement_flags
_atom_site_disorder_assembly
_atom_site_disorder_group
Ru1 Ru 0.71908(3) 0.66943(3) 0.02329(2) 0.03352(11) Uani 1 1 d . . .
Ru2 Ru 0.82497(3) 0.33862(3) 0.40269(2) 0.03823(12) Uani 1 1 d . . .
O1 O 0.8364(3) 0.4311(3) 0.2856(2) 0.0485(9) Uani 1 1 d . . .
O2 O 0.8621(3) 0.6023(3) 0.0420(2) 0.0509(9) Uani 1 1 d . . .
O3 O 0.8748(3) 0.3373(3) 0.2923(2) 0.0565(10) Uani 1 1 d . . .
O4 O 0.7982(3) 0.5419(3) 0.0808(3) 0.0668(12) Uani 1 1 d . . .
N1 N 0.8625(3) 0.5771(3) 0.3172(2) 0.0374(9) Uani 1 1 d . . .
H1N H 0.8781 0.5264 0.3045 0.045 Uiso 1 1 calc R . .
N2 N 0.7221(3) 0.4372(3) 0.4445(2) 0.0356(9) Uani 1 1 d . . .
N3 N 0.6774(3) 0.3095(3) 0.4058(2) 0.0369(9) Uani 1 1 d . . .
N4 N 0.7506(3) 0.2781(3) 0.2408(2) 0.0374(9) Uani 1 1 d . . .
H4N H 0.8020 0.2960 0.2479 0.045 Uiso 1 1 calc R . .
N5 N 0.7854(3) 0.4338(3) 0.0092(2) 0.0419(10) Uani 1 1 d . . .
H5N H 0.8010 0.4610 0.0376 0.050 Uiso 1 1 calc R . .
N6 N 0.7364(3) 0.6518(3) -0.0894(2) 0.0376(9) Uani 1 1 d . . .
N7 N 0.7778(3) 0.7914(3) -0.0602(2) 0.0376(9) Uani 1 1 d . . .
N8 N 0.8933(3) 0.7421(3) 0.0805(2) 0.0358(9) Uani 1 1 d . . .
H8N H 0.8779 0.6878 0.0861 0.043 Uiso 1 1 calc R . .
C1 C 0.9035(3) 0.6572(4) 0.2767(3) 0.0398(12) Uani 1 1 d . . .
C2 C 0.8621(4) 0.7201(4) 0.3157(3) 0.0460(12) Uani 1 1 d . . .
H2 H 0.8785 0.7815 0.3008 0.055 Uiso 1 1 calc R . .
C3 C 0.7920(4) 0.6763(4) 0.3809(3) 0.0452(13) Uani 1 1 d . . .
H3 H 0.7514 0.7033 0.4180 0.054 Uiso 1 1 calc R . .
C4 C 0.7916(3) 0.5865(4) 0.3826(3) 0.0381(11) Uani 1 1 d . . .
C5 C 0.7253(3) 0.5235(4) 0.4354(3) 0.0376(11) Uani 1 1 d . . .
H5 H 0.6748 0.5480 0.4699 0.045 Uiso 1 1 calc R . .
C6 C 0.6388(3) 0.3929(4) 0.4966(3) 0.0362(11) Uani 1 1 d . . .
C7 C 0.5850(4) 0.4126(4) 0.5629(3) 0.0453(12) Uani 1 1 d . . .
H7 H 0.5998 0.4610 0.5754 0.054 Uiso 1 1 calc R . .
C8 C 0.5093(4) 0.3609(4) 0.6109(3) 0.0508(14) Uani 1 1 d . . .
H8 H 0.4722 0.3738 0.6568 0.061 Uiso 1 1 calc R . .
C9 C 0.4872(4) 0.2908(4) 0.5927(3) 0.0523(14) Uani 1 1 d . . .
H9 H 0.4356 0.2551 0.6263 0.063 Uiso 1 1 calc R . .
C10 C 0.5403(4) 0.2726(4) 0.5252(3) 0.0484(13) Uani 1 1 d . . .
H10 H 0.5247 0.2247 0.5124 0.058 Uiso 1 1 calc R . .
C11 C 0.6161(3) 0.3240(4) 0.4764(3) 0.0377(11) Uani 1 1 d . . .
C12 C 0.6310(4) 0.2834(4) 0.3652(3) 0.0379(11) Uani 1 1 d . . .
H12 H 0.5637 0.2750 0.3890 0.045 Uiso 1 1 calc R . .
C13 C 0.6619(3) 0.2658(3) 0.2938(3) 0.0362(11) Uani 1 1 d . . .
C14 C 0.6013(4) 0.2378(4) 0.2597(3) 0.0496(14) Uani 1 1 d . . .
H14 H 0.5349 0.2248 0.2821 0.060 Uiso 1 1 calc R . .
C15 C 0.6549(4) 0.2322(4) 0.1870(3) 0.0529(14) Uani 1 1 d . . .
H15 H 0.6324 0.2137 0.1513 0.064 Uiso 1 1 calc R . .
C16 C 0.7473(4) 0.2585(4) 0.1765(3) 0.0428(12) Uani 1 1 d . . .
C17 C 0.8326(4) 0.2671(4) 0.1060(3) 0.0503(14) Uani 1 1 d . . .
C18 C 0.7930(4) 0.3391(4) 0.0304(3) 0.0417(12) Uani 1 1 d . . .
C19 C 0.7608(4) 0.3238(4) -0.0289(3) 0.0455(12) Uani 1 1 d . . .
H19 H 0.7570 0.2639 -0.0292 0.055 Uiso 1 1 calc R . .
C20 C 0.7350(4) 0.4127(4) -0.0879(3) 0.0412(12) Uani 1 1 d . . .
H20 H 0.7116 0.4244 -0.1362 0.049 Uiso 1 1 calc R . .
C21 C 0.7500(4) 0.4815(4) -0.0627(3) 0.0387(11) Uani 1 1 d . . .
C22 C 0.7373(3) 0.5797(4) -0.1082(3) 0.0398(12) Uani 1 1 d . . .
H22 H 0.7279 0.5964 -0.1622 0.048 Uiso 1 1 calc R . .
C23 C 0.7239(4) 0.7455(4) -0.1517(3) 0.0407(12) Uani 1 1 d . . .
C24 C 0.6878(5) 0.7674(5) -0.2232(3) 0.0557(15) Uani 1 1 d . . .
H24 H 0.6718 0.7184 -0.2343 0.067 Uiso 1 1 calc R . .
C25 C 0.6755(5) 0.8586(5) -0.2769(4) 0.0674(18) Uani 1 1 d . . .
H25 H 0.6533 0.8725 -0.3262 0.081 Uiso 1 1 calc R . .
C26 C 0.6948(6) 0.9308(5) -0.2608(4) 0.074(2) Uani 1 1 d . . .
H26 H 0.6843 0.9945 -0.2982 0.089 Uiso 1 1 calc R . .
C27 C 0.7296(5) 0.9105(5) -0.1899(4) 0.0615(16) Uani 1 1 d . . .
H27 H 0.7425 0.9606 -0.1785 0.074 Uiso 1 1 calc R . .
C28 C 0.7455(4) 0.8184(4) -0.1361(3) 0.0434(12) Uani 1 1 d . . .
C29 C 0.8286(3) 0.8447(4) -0.0494(3) 0.0386(11) Uani 1 1 d . . .
H29 H 0.8380 0.9029 -0.0934 0.046 Uiso 1 1 calc R . .
C30 C 0.8715(3) 0.8276(4) 0.0189(3) 0.0380(11) Uani 1 1 d . . .
C31 C 0.9078(4) 0.8950(4) 0.0325(3) 0.0478(13) Uani 1 1 d . . .
H31 H 0.9045 0.9605 -0.0008 0.057 Uiso 1 1 calc R . .
C32 C 0.9494(4) 0.8499(4) 0.1031(3) 0.0504(14) Uani 1 1 d . . .
H32 H 0.9777 0.8792 0.1278 0.061 Uiso 1 1 calc R . .
C33 C 0.9420(4) 0.7534(4) 0.1312(3) 0.0402(12) Uani 1 1 d . . .
C34 C 0.9818(3) 0.6697(4) 0.2018(3) 0.0415(12) Uani 1 1 d . . .
C35 C 0.8644(5) 0.1703(5) 0.0961(4) 0.0683(19) Uani 1 1 d . . .
H35A H 0.8896 0.1223 0.1447 0.103 Uiso 1 1 calc R . .
H35B H 0.9172 0.1759 0.0492 0.103 Uiso 1 1 calc R . .
H35C H 0.8065 0.1514 0.0880 0.103 Uiso 1 1 calc R . .
C36 C 0.9228(4) 0.2977(5) 0.1182(4) 0.0610(17) Uani 1 1 d . . .
H36A H 0.9021 0.3590 0.1247 0.092 Uiso 1 1 calc R . .
H36B H 0.9754 0.3038 0.0710 0.092 Uiso 1 1 calc R . .
H36C H 0.9487 0.2498 0.1666 0.092 Uiso 1 1 calc R . .
C37 C 1.0098(4) 0.5797(4) 0.1817(3) 0.0469(13) Uani 1 1 d . . .
H37A H 1.0359 0.5262 0.2273 0.070 Uiso 1 1 calc R . .
H37B H 1.0612 0.5899 0.1335 0.070 Uiso 1 1 calc R . .
H37C H 0.9503 0.5656 0.1716 0.070 Uiso 1 1 calc R . .
C38 C 1.0756(4) 0.6930(5) 0.2170(3) 0.0527(15) Uani 1 1 d . . .
H38A H 1.1060 0.6375 0.2590 0.079 Uiso 1 1 calc R . .
H38B H 1.0563 0.7469 0.2346 0.079 Uiso 1 1 calc R . .
H38C H 1.1241 0.7093 0.1670 0.079 Uiso 1 1 calc R . .
C1A C 0.8808(5) 0.2981(5) 0.5193(4) 0.0653(18) Uani 1 1 d U . .
C2A C 0.9560(5) 0.3321(5) 0.4568(4) 0.0646(18) Uani 1 1 d U . .
C3A C 0.9811(5) 0.2742(6) 0.4146(5) 0.075(2) Uani 1 1 d U . .
C4A C 0.9204(7) 0.2053(5) 0.4461(5) 0.080(2) Uani 1 1 d U . .
C5A C 0.8546(5) 0.2186(6) 0.5158(5) 0.080(2) Uani 1 1 d U . .
C6A C 0.8411(7) 0.3386(8) 0.5849(5) 0.119(3) Uani 1 1 d U . .
H6A1 H 0.8914 0.3203 0.6202 0.178 Uiso 1 1 calc R . .
H6A2 H 0.7796 0.3136 0.6168 0.178 Uiso 1 1 calc R . .
H6A3 H 0.8267 0.4081 0.5601 0.178 Uiso 1 1 calc R . .
C7A C 1.0121(7) 0.4118(7) 0.4436(7) 0.121(3) Uani 1 1 d U . .
H7A1 H 0.9682 0.4566 0.4666 0.181 Uiso 1 1 calc R . .
H7A2 H 1.0324 0.4452 0.3856 0.181 Uiso 1 1 calc R . .
H7A3 H 1.0717 0.3848 0.4701 0.181 Uiso 1 1 calc R . .
C8A C 1.0646(7) 0.2824(10) 0.3423(7) 0.139(4) Uani 1 1 d U . .
H8A1 H 1.0459 0.3393 0.2959 0.208 Uiso 1 1 calc R . .
H8A2 H 1.0747 0.2260 0.3287 0.208 Uiso 1 1 calc R . .
H8A3 H 1.1268 0.2871 0.3558 0.208 Uiso 1 1 calc R . .
C9A C 0.9223(10) 0.1268(8) 0.4187(9) 0.160(5) Uani 1 1 d U . .
H9A1 H 0.9028 0.1538 0.3649 0.239 Uiso 1 1 calc R . .
H9A2 H 0.8752 0.0847 0.4568 0.239 Uiso 1 1 calc R . .
H9A3 H 0.9900 0.0906 0.4165 0.239 Uiso 1 1 calc R . .
C10A C 0.7804(8) 0.1586(9) 0.5733(7) 0.157(5) Uani 1 1 d U . .
H10A H 0.7361 0.1499 0.5433 0.235 Uiso 1 1 calc R . .
H10B H 0.7407 0.1896 0.6100 0.235 Uiso 1 1 calc R . .
H10C H 0.8154 0.0966 0.6045 0.235 Uiso 1 1 calc R . .
C1B C 0.5577(4) 0.7202(4) 0.0243(3) 0.0484(14) Uani 1 1 d . . .
C2B C 0.5750(4) 0.6218(4) 0.0768(4) 0.0512(14) Uani 1 1 d . . .
C3B C 0.6175(4) 0.6169(4) 0.1420(3) 0.0482(13) Uani 1 1 d . . .
C4B C 0.6328(4) 0.7097(4) 0.1286(3) 0.0419(12) Uani 1 1 d . . .
C5B C 0.5944(4) 0.7733(4) 0.0568(3) 0.0456(13) Uani 1 1 d . . .
C6B C 0.5020(5) 0.7578(6) -0.0462(4) 0.079(2) Uani 1 1 d . . .
H6B1 H 0.4301 0.7709 -0.0275 0.118 Uiso 1 1 calc R . .
H6B2 H 0.5144 0.7105 -0.0711 0.118 Uiso 1 1 calc R . .
H6B3 H 0.5252 0.8166 -0.0861 0.118 Uiso 1 1 calc R . .
C7B C 0.5424(5) 0.5398(6) 0.0708(5) 0.086(2) Uani 1 1 d . . .
H7B1 H 0.4803 0.5249 0.1085 0.129 Uiso 1 1 calc R . .
H7B2 H 0.5948 0.4841 0.0843 0.129 Uiso 1 1 calc R . .
H7B3 H 0.5310 0.5569 0.0155 0.129 Uiso 1 1 calc R . .
C8B C 0.6388(5) 0.5298(5) 0.2141(4) 0.076(2) Uani 1 1 d . . .
H8B1 H 0.6880 0.5389 0.2397 0.114 Uiso 1 1 calc R . .
H8B2 H 0.6656 0.4755 0.1974 0.114 Uiso 1 1 calc R . .
H8B3 H 0.5767 0.5176 0.2526 0.114 Uiso 1 1 calc R . .
C9B C 0.6687(4) 0.7383(5) 0.1850(4) 0.0617(17) Uani 1 1 d . . .
H9B1 H 0.7095 0.7888 0.1537 0.093 Uiso 1 1 calc R . .
H9B2 H 0.7091 0.6832 0.2201 0.093 Uiso 1 1 calc R . .
H9B3 H 0.6109 0.7614 0.2182 0.093 Uiso 1 1 calc R . .
C10B C 0.5864(5) 0.8797(4) 0.0239(4) 0.0695(19) Uani 1 1 d . . .
H10D H 0.5830 0.9049 -0.0340 0.104 Uiso 1 1 calc R . .
H10E H 0.6453 0.8970 0.0321 0.104 Uiso 1 1 calc R . .
H10F H 0.5257 0.9065 0.0520 0.104 Uiso 1 1 calc R . .
P1 P 0.33325(11) 0.43849(12) 0.32338(9) 0.0526(4) Uani 1 1 d . . .
F1 F 0.3420(5) 0.3294(4) 0.3604(3) 0.126(2) Uani 1 1 d . . .
F2 F 0.3985(3) 0.4299(4) 0.2417(2) 0.0866(13) Uani 1 1 d . . .
F3 F 0.3276(4) 0.5505(3) 0.2824(3) 0.0913(13) Uani 1 1 d . . .
F4 F 0.2683(3) 0.4480(4) 0.4023(2) 0.1032(16) Uani 1 1 d . . .
F5 F 0.4323(3) 0.4324(3) 0.3551(2) 0.0753(11) Uani 1 1 d . . .
F6 F 0.2360(3) 0.4465(4) 0.2883(2) 0.0823(12) Uani 1 1 d . . .
P2 P 0.00021(19) 0.96127(13) 0.28699(15) 0.0928(8) Uani 1 1 d DU . .
F7 F -0.1114(5) 0.9883(7) 0.2835(5) 0.134(3) Uani 0.53 1 d PDU A 1
F8 F -0.0099(9) 0.9515(7) 0.3761(4) 0.108(4) Uani 0.53 1 d PDU A 1
F9 F 0.1252(5) 0.9321(6) 0.2716(6) 0.107(3) Uani 0.53 1 d PDU A 1
F10 F 0.0253(7) 0.9706(6) 0.1924(4) 0.109(3) Uani 0.53 1 d PDU A 1
F11 F 0.0173(7) 1.0697(5) 0.2535(5) 0.126(3) Uani 0.53 1 d PDU A 1
F12 F -0.0016(6) 0.8510(5) 0.3148(6) 0.112(3) Uani 0.53 1 d PDU A 1
F7A F -0.0746(8) 0.9426(7) 0.2436(7) 0.093(2) Uani 0.47 1 d PDU A 2
F8A F -0.0903(8) 1.0488(7) 0.2913(7) 0.104(3) Uani 0.47 1 d PDU A 2
F9A F 0.0417(9) 0.9707(9) 0.3556(7) 0.098(3) Uani 0.47 1 d PDU A 2
F10A F 0.0498(9) 0.8611(8) 0.3057(8) 0.096(3) Uani 0.47 1 d PU A 2
F11A F -0.0792(14) 0.9131(14) 0.3776(11) 0.186(5) Uani 0.47 1 d PU A 2
F12A F 0.0444(12) 1.0400(12) 0.2267(10) 0.147(4) Uani 0.47 1 d PU A 2
Cl1C Cl 0.27845(17) 0.87895(15) 0.08682(12) 0.0875(6) Uani 1 1 d U . .
Cl2C Cl 0.38864(15) 0.8288(2) 0.21752(13) 0.1040(7) Uani 1 1 d U . .
C1C C 0.2928(6) 0.8046(6) 0.1863(5) 0.086(2) Uani 1 1 d U . .
H1C1 H 0.2292 0.8127 0.2226 0.103 Uiso 1 1 calc R . .
H1C2 H 0.3073 0.7376 0.1907 0.103 Uiso 1 1 calc R . .
Cl1D Cl 0.6698(3) 0.0147(2) 0.12406(18) 0.1288(10) Uani 1 1 d U . .
Cl2D Cl 0.5809(4) -0.0438(4) 0.2876(3) 0.2058(19) Uani 1 1 d U . .
C1D C 0.6913(7) -0.0291(7) 0.2218(6) 0.114(3) Uani 1 1 d U . .
H1DA H 0.7248 0.0155 0.2294 0.137 Uiso 1 1 calc R . .
H1DB H 0.7364 -0.0908 0.2331 0.137 Uiso 1 1 calc R . .

loop_
_atom_site_aniso_label
_atom_site_aniso_U_11
_atom_site_aniso_U_22
_atom_site_aniso_U_33
_atom_site_aniso_U_23
_atom_site_aniso_U_13
_atom_site_aniso_U_12
Ru1 0.0314(2) 0.0395(2) 0.0342(2) -0.01762(18) -0.00421(15) -0.00766(16)
Ru2 0.0310(2) 0.0527(3) 0.0389(2) -0.0270(2) -0.00462(16) -0.00363(18)
O1 0.054(2) 0.063(3) 0.0361(19) -0.0261(18) -0.0024(16) -0.0122(19)
O2 0.039(2) 0.063(3) 0.049(2) -0.020(2) -0.0079(17) -0.0045(18)
O3 0.044(2) 0.084(3) 0.060(2) -0.049(2) 0.0069(18) -0.018(2)
O4 0.072(3) 0.072(3) 0.066(3) -0.033(2) -0.022(2) -0.002(2)
N1 0.034(2) 0.049(3) 0.033(2) -0.021(2) -0.0048(17) -0.0042(19)
N2 0.035(2) 0.049(3) 0.027(2) -0.0200(19) -0.0046(16) -0.0010(18)
N3 0.032(2) 0.048(2) 0.034(2) -0.0196(19) -0.0037(16) -0.0062(18)
N4 0.038(2) 0.044(2) 0.036(2) -0.0176(19) -0.0064(17) -0.0092(18)
N5 0.040(2) 0.058(3) 0.034(2) -0.025(2) -0.0072(18) -0.005(2)
N6 0.039(2) 0.044(2) 0.034(2) -0.019(2) -0.0074(17) -0.0055(18)
N7 0.040(2) 0.039(2) 0.035(2) -0.0124(19) -0.0079(17) -0.0087(18)
N8 0.034(2) 0.043(2) 0.034(2) -0.0148(19) -0.0032(16) -0.0139(18)
C1 0.032(2) 0.056(3) 0.037(3) -0.021(3) -0.009(2) -0.006(2)
C2 0.044(3) 0.049(3) 0.049(3) -0.023(3) -0.004(2) -0.010(2)
C3 0.042(3) 0.057(3) 0.043(3) -0.031(3) 0.002(2) -0.007(2)
C4 0.034(3) 0.050(3) 0.033(3) -0.020(2) -0.007(2) -0.003(2)
C5 0.034(3) 0.050(3) 0.032(3) -0.023(2) -0.006(2) 0.001(2)
C6 0.035(3) 0.046(3) 0.027(2) -0.014(2) -0.0042(19) -0.004(2)
C7 0.046(3) 0.057(3) 0.034(3) -0.021(3) -0.004(2) -0.004(3)
C8 0.046(3) 0.067(4) 0.030(3) -0.016(3) 0.003(2) -0.004(3)
C9 0.042(3) 0.072(4) 0.035(3) -0.013(3) 0.004(2) -0.018(3)
C10 0.043(3) 0.062(4) 0.040(3) -0.018(3) -0.002(2) -0.015(3)
C11 0.032(2) 0.053(3) 0.030(2) -0.018(2) -0.0038(19) -0.006(2)
C12 0.036(3) 0.045(3) 0.032(3) -0.014(2) -0.004(2) -0.008(2)
C13 0.038(3) 0.039(3) 0.032(3) -0.012(2) -0.007(2) -0.010(2)
C14 0.041(3) 0.070(4) 0.048(3) -0.029(3) -0.005(2) -0.016(3)
C15 0.054(3) 0.076(4) 0.045(3) -0.033(3) -0.011(3) -0.018(3)
C16 0.048(3) 0.043(3) 0.034(3) -0.013(2) -0.012(2) 0.001(2)
C17 0.048(3) 0.063(4) 0.034(3) -0.019(3) -0.002(2) -0.001(3)
C18 0.039(3) 0.049(3) 0.035(3) -0.016(2) -0.004(2) -0.004(2)
C19 0.048(3) 0.053(3) 0.039(3) -0.021(3) -0.002(2) -0.011(3)
C20 0.041(3) 0.053(3) 0.037(3) -0.024(3) -0.006(2) -0.008(2)
C21 0.038(3) 0.049(3) 0.032(3) -0.020(2) -0.004(2) -0.004(2)
C22 0.036(3) 0.056(3) 0.034(3) -0.023(3) -0.004(2) -0.008(2)
C23 0.042(3) 0.049(3) 0.037(3) -0.019(2) -0.008(2) -0.011(2)
C24 0.069(4) 0.061(4) 0.041(3) -0.012(3) -0.020(3) -0.017(3)
C25 0.089(5) 0.070(5) 0.051(4) -0.014(3) -0.033(3) -0.021(4)
C26 0.102(5) 0.060(4) 0.053(4) 0.006(3) -0.038(4) -0.025(4)
C27 0.079(4) 0.055(4) 0.051(4) -0.008(3) -0.023(3) -0.023(3)
C28 0.045(3) 0.046(3) 0.036(3) -0.008(2) -0.013(2) -0.010(2)
C29 0.036(3) 0.041(3) 0.038(3) -0.014(2) -0.003(2) -0.010(2)
C30 0.034(3) 0.042(3) 0.041(3) -0.018(2) -0.003(2) -0.009(2)
C31 0.049(3) 0.049(3) 0.051(3) -0.020(3) -0.005(2) -0.019(3)
C32 0.050(3) 0.060(4) 0.053(3) -0.027(3) -0.008(3) -0.020(3)
C33 0.034(3) 0.055(3) 0.038(3) -0.023(3) -0.001(2) -0.014(2)
C34 0.031(2) 0.061(3) 0.036(3) -0.021(3) -0.002(2) -0.011(2)
C35 0.081(5) 0.061(4) 0.050(4) -0.026(3) -0.004(3) 0.016(3)
C36 0.039(3) 0.092(5) 0.044(3) -0.021(3) -0.004(2) -0.005(3)
C37 0.038(3) 0.064(4) 0.035(3) -0.020(3) -0.002(2) -0.003(2)
C38 0.036(3) 0.085(4) 0.047(3) -0.035(3) -0.002(2) -0.014(3)
C1A 0.062(4) 0.083(5) 0.048(3) -0.029(3) -0.031(3) 0.024(3)
C2A 0.061(4) 0.071(4) 0.069(4) -0.019(3) -0.040(3) -0.007(3)
C3A 0.042(3) 0.099(5) 0.076(4) -0.034(4) -0.015(3) 0.013(3)
C4A 0.103(5) 0.052(4) 0.103(5) -0.042(4) -0.055(5) 0.018(4)
C5A 0.052(4) 0.082(5) 0.073(4) 0.020(4) -0.031(3) -0.021(3)
C6A 0.132(6) 0.157(7) 0.072(5) -0.064(5) -0.057(5) 0.047(6)
C7A 0.117(6) 0.120(7) 0.144(7) -0.032(5) -0.078(6) -0.030(5)
C8A 0.079(6) 0.204(9) 0.129(7) -0.079(7) -0.007(5) 0.007(6)
C9A 0.196(9) 0.114(7) 0.194(9) -0.081(7) -0.073(7) 0.018(6)
C10A 0.115(7) 0.151(8) 0.137(7) 0.052(6) -0.064(6) -0.046(6)
C1B 0.032(3) 0.074(4) 0.042(3) -0.029(3) -0.009(2) 0.003(3)
C2B 0.033(3) 0.059(4) 0.069(4) -0.036(3) 0.006(3) -0.012(2)
C3B 0.030(3) 0.058(4) 0.043(3) -0.013(3) 0.004(2) -0.003(2)
C4B 0.035(3) 0.055(3) 0.033(3) -0.020(2) 0.004(2) -0.005(2)
C5B 0.042(3) 0.042(3) 0.046(3) -0.020(3) 0.002(2) 0.005(2)
C6B 0.043(3) 0.132(7) 0.058(4) -0.041(4) -0.014(3) 0.010(4)
C7B 0.050(4) 0.102(6) 0.134(7) -0.077(6) 0.020(4) -0.037(4)
C8B 0.070(4) 0.058(4) 0.064(4) 0.006(3) 0.003(3) -0.009(3)
C9B 0.045(3) 0.095(5) 0.054(4) -0.040(4) -0.001(3) -0.009(3)
C10B 0.074(4) 0.045(4) 0.065(4) -0.015(3) 0.008(3) 0.006(3)
P1 0.0527(9) 0.0697(11) 0.0463(8) -0.0302(8) -0.0131(7) -0.0082(7)
F1 0.209(6) 0.086(3) 0.097(4) -0.007(3) -0.065(4) -0.057(4)
F2 0.067(2) 0.139(4) 0.078(3) -0.072(3) -0.004(2) -0.009(2)
F3 0.113(3) 0.065(3) 0.102(3) -0.028(2) -0.045(3) -0.004(2)
F4 0.084(3) 0.191(5) 0.063(3) -0.078(3) 0.006(2) -0.035(3)
F5 0.066(2) 0.091(3) 0.092(3) -0.054(2) -0.040(2) 0.011(2)
F6 0.056(2) 0.149(4) 0.066(2) -0.058(3) -0.0090(18) -0.029(2)
P2 0.138(2) 0.0466(11) 0.1164(18) -0.0298(11) -0.0893(17) 0.0113(12)
F7 0.093(5) 0.148(6) 0.132(6) -0.021(5) -0.049(5) 0.007(5)
F8 0.119(7) 0.104(6) 0.112(5) -0.045(5) -0.051(5) -0.001(5)
F9 0.075(5) 0.110(5) 0.117(6) -0.026(5) -0.022(4) -0.003(4)
F10 0.124(5) 0.113(5) 0.101(5) -0.050(4) -0.037(4) 0.000(4)
F11 0.155(6) 0.109(6) 0.123(6) -0.056(4) -0.024(5) -0.010(5)
F12 0.099(6) 0.066(5) 0.171(7) -0.032(5) -0.028(6) -0.027(5)
F7A 0.102(5) 0.089(5) 0.113(5) -0.046(4) -0.057(4) -0.006(4)
F8A 0.103(5) 0.108(6) 0.113(5) -0.053(4) -0.053(4) 0.021(5)
F9A 0.106(7) 0.095(6) 0.110(6) -0.056(5) -0.061(5) 0.029(5)
F10A 0.100(6) 0.075(5) 0.128(5) -0.045(4) -0.049(5) 0.005(4)
F11A 0.174(8) 0.175(8) 0.164(8) -0.032(7) -0.021(7) -0.007(7)
F12A 0.133(6) 0.141(7) 0.130(6) -0.022(5) -0.005(5) -0.019(6)
Cl1C 0.1128(15) 0.0929(14) 0.0677(11) -0.0315(10) -0.0267(11) -0.0210(12)
Cl2C 0.0674(12) 0.159(2) 0.0756(13) -0.0376(14) -0.0196(10) -0.0029(13)
C1C 0.090(5) 0.094(5) 0.074(5) -0.022(4) -0.013(4) -0.034(4)
Cl1D 0.176(3) 0.1076(19) 0.129(2) -0.0637(17) -0.0468(19) -0.0109(18)
Cl2D 0.237(4) 0.215(4) 0.180(4) -0.082(3) 0.045(3) -0.127(4)
C1D 0.103(6) 0.098(6) 0.131(7) -0.017(5) -0.046(5) -0.016(5)

loop_
_atom_type_symbol
_atom_type_description
_atom_type_scat_dispersion_real
_atom_type_scat_dispersion_imag
_atom_type_scat_source
C C 0.0033 0.0016 'International Tables Vol C Tables 4.2.6.8 and 6.1.1.4'
H H 0.0000 0.0000 'International Tables Vol C Tables 4.2.6.8 and 6.1.1.4'
N N 0.0061 0.0033 'International Tables Vol C Tables 4.2.6.8 and 6.1.1.4'
O O 0.0106 0.0060 'International Tables Vol C Tables 4.2.6.8 and 6.1.1.4'
F F 0.0171 0.0103 'International Tables Vol C Tables 4.2.6.8 and 6.1.1.4'
P P 0.1023 0.0942 'International Tables Vol C Tables 4.2.6.8 and 6.1.1.4'
Ru Ru -1.2594 0.8363 'International Tables Vol C Tables 4.2.6.8 and 6.1.1.4'
Cl Cl 0.1484 0.1585 'International Tables Vol C Tables 4.2.6.8 and 6.1.1.4'

loop_
_geom_angle_atom_site_label_1
_geom_angle_atom_site_label_2
_geom_angle_atom_site_label_3
_geom_angle
_geom_angle_site_symmetry_1
_geom_angle_site_symmetry_3
_geom_angle_publ_flag
O4 Ru1 O2 37.64(16) . . ?
O4 Ru1 N7 126.58(18) . . ?
O2 Ru1 N7 89.23(16) . . ?
O4 Ru1 N6 96.20(16) . . ?
O2 Ru1 N6 93.06(15) . . ?
N7 Ru1 N6 77.39(15) . . ?
O4 Ru1 C2B 94.01(16) . . ?
O2 Ru1 C2B 131.41(17) . . ?
N7 Ru1 C2B 139.35(17) . . ?
N6 Ru1 C2B 98.36(15) . . ?
O4 Ru1 C1B 132.53(17) . . ?
O2 Ru1 C1B 169.44(16) . . ?
N7 Ru1 C1B 100.85(17) . . ?
N6 Ru1 C1B 92.21(13) . . ?
C2B Ru1 C1B 38.5(2) . . ?
O4 Ru1 C5B 137.38(14) . . ?
O2 Ru1 C5B 142.38(15) . . ?
N7 Ru1 C5B 84.26(14) . . ?
N6 Ru1 C5B 121.22(14) . . ?
C2B Ru1 C5B 63.2(2) . . ?
C1B Ru1 C5B 37.7(2) . . ?
O4 Ru1 C3B 78.38(14) . . ?
O2 Ru1 C3B 107.32(13) . . ?
N7 Ru1 C3B 141.87(15) . . ?
N6 Ru1 C3B 133.49(16) . . ?
C2B Ru1 C3B 37.5(2) . . ?
C1B Ru1 C3B 62.7(2) . . ?
C5B Ru1 C3B 61.5(2) . . ?
O4 Ru1 C4B 101.43(14) . . ?
O2 Ru1 C4B 111.76(13) . . ?
N7 Ru1 C4B 105.29(14) . . ?
N6 Ru1 C4B 154.95(13) . . ?
C2B Ru1 C4B 63.0(2) . . ?
C1B Ru1 C4B 62.75(18) . . ?
C5B Ru1 C4B 36.82(19) . . ?
C3B Ru1 C4B 36.8(2) . . ?
O3 Ru2 O1 40.70(16) . . ?
O3 Ru2 N2 131.92(17) . . ?
O1 Ru2 N2 93.07(15) . . ?
O3 Ru2 C4A 87.1(2) . . ?
O1 Ru2 C4A 124.7(3) . . ?
N2 Ru2 C4A 141.0(2) . . ?
O3 Ru2 N3 93.01(14) . . ?
O1 Ru2 N3 94.40(15) . . ?
N2 Ru2 N3 74.86(15) . . ?
C4A Ru2 N3 107.9(2) . . ?
O3 Ru2 C3A 80.27(19) . . ?
O1 Ru2 C3A 102.4(2) . . ?
N2 Ru2 C3A 134.5(2) . . ?
C4A Ru2 C3A 37.0(3) . . ?
N3 Ru2 C3A 144.0(2) . . ?
O3 Ru2 C5A 125.1(3) . . ?
O1 Ru2 C5A 163.3(2) . . ?
N2 Ru2 C5A 102.6(3) . . ?
C4A Ru2 C5A 38.9(3) . . ?
N3 Ru2 C5A 95.36(17) . . ?
C3A Ru2 C5A 62.2(3) . . ?
O3 Ru2 C2A 108.5(2) . . ?
O1 Ru2 C2A 110.49(19) . . ?
N2 Ru2 C2A 98.86(19) . . ?
C4A Ru2 C2A 61.6(3) . . ?
N3 Ru2 C2A 154.75(19) . . ?
C3A Ru2 C2A 35.6(3) . . ?
C5A Ru2 C2A 61.6(3) . . ?
O3 Ru2 C1A 139.88(17) . . ?
O1 Ru2 C1A 143.1(2) . . ?
N2 Ru2 C1A 82.49(16) . . ?
C4A Ru2 C1A 61.8(3) . . ?
N3 Ru2 C1A 119.3(2) . . ?
C3A Ru2 C1A 59.6(3) . . ?
C5A Ru2 C1A 36.7(3) . . ?
C2A Ru2 C1A 35.7(3) . . ?
O3 O1 Ru2 67.8(2) . . ?
O4 O2 Ru1 69.8(2) . . ?
O1 O3 Ru2 71.5(2) . . ?
O2 O4 Ru1 72.5(3) . . ?
C1 N1 C4 109.8(4) . . ?
C1 N1 H1N 125.1 . . ?
C4 N1 H1N 125.1 . . ?
C5 N2 C6 118.5(4) . . ?
C5 N2 Ru2 132.0(3) . . ?
C6 N2 Ru2 109.3(3) . . ?
C12 N3 C11 114.7(4) . . ?
C12 N3 Ru2 140.1(3) . . ?
C11 N3 Ru2 105.2(3) . . ?
C16 N4 C13 110.3(4) . . ?
C16 N4 H4N 124.9 . . ?
C13 N4 H4N 124.9 . . ?
C18 N5 C21 110.3(4) . . ?
C18 N5 H5N 124.8 . . ?
C21 N5 H5N 124.8 . . ?
C22 N6 C23 117.6(4) . . ?
C22 N6 Ru1 133.6(4) . . ?
C23 N6 Ru1 107.5(3) . . ?
C29 N7 C28 120.6(4) . . ?
C29 N7 Ru1 129.6(3) . . ?
C28 N7 Ru1 109.6(3) . . ?
C33 N8 C30 110.2(4) . . ?
C33 N8 H8N 124.9 . . ?
C30 N8 H8N 124.9 . . ?
N1 C1 C2 108.5(4) . . ?
N1 C1 C34 122.5(4) . . ?
C2 C1 C34 129.0(5) . . ?
C1 C2 C3 107.2(5) . . ?
C1 C2 H2 126.4 . . ?
C3 C2 H2 126.4 . . ?
C4 C3 C2 108.6(4) . . ?
C4 C3 H3 125.7 . . ?
C2 C3 H3 125.7 . . ?
C3 C4 N1 106.0(4) . . ?
C3 C4 C5 125.7(4) . . ?
N1 C4 C5 128.1(5) . . ?
N2 C5 C4 130.3(4) . . ?
N2 C5 H5 114.9 . . ?
C4 C5 H5 114.9 . . ?
C7 C6 C11 120.9(5) . . ?
C7 C6 N2 125.0(5) . . ?
C11 C6 N2 114.0(4) . . ?
C6 C7 C8 119.2(5) . . ?
C6 C7 H7 120.4 . . ?
C8 C7 H7 120.4 . . ?
C9 C8 C7 120.5(5) . . ?
C9 C8 H8 119.7 . . ?
C7 C8 H8 119.7 . . ?
C8 C9 C10 119.9(5) . . ?
C8 C9 H9 120.0 . . ?
C10 C9 H9 120.0 . . ?
C9 C10 C11 120.2(5) . . ?
C9 C10 H10 119.9 . . ?
C11 C10 H10 119.9 . . ?
C10 C11 C6 119.2(4) . . ?
C10 C11 N3 124.7(5) . . ?
C6 C11 N3 116.1(4) . . ?
N3 C12 C13 132.3(5) . . ?
N3 C12 H12 113.9 . . ?
C13 C12 H12 113.9 . . ?
N4 C13 C14 106.4(4) . . ?
N4 C13 C12 129.4(4) . . ?
C14 C13 C12 124.1(5) . . ?
C13 C14 C15 108.1(5) . . ?
C13 C14 H14 126.0 . . ?
C15 C14 H14 126.0 . . ?
C16 C15 C14 107.2(4) . . ?
C16 C15 H15 126.4 . . ?
C14 C15 H15 126.4 . . ?
N4 C16 C15 108.1(4) . . ?
N4 C16 C17 123.4(5) . . ?
C15 C16 C17 128.5(5) . . ?
C18 C17 C16 107.7(4) . . ?
C18 C17 C36 110.3(4) . . ?
C16 C17 C36 112.1(4) . . ?
C18 C17 C35 108.0(4) . . ?
C16 C17 C35 108.8(4) . . ?
C36 C17 C35 109.9(4) . . ?
N5 C18 C19 108.0(5) . . ?
N5 C18 C17 122.9(5) . . ?
C19 C18 C17 129.1(5) . . ?
C18 C19 C20 107.4(5) . . ?
C18 C19 H19 126.3 . . ?
C20 C19 H19 126.3 . . ?
C19 C20 C21 107.4(4) . . ?
C19 C20 H20 126.3 . . ?
C21 C20 H20 126.3 . . ?
N5 C21 C20 106.9(5) . . ?
N5 C21 C22 128.5(4) . . ?
C20 C21 C22 124.4(4) . . ?
N6 C22 C21 131.3(5) . . ?
N6 C22 H22 114.4 . . ?
C21 C22 H22 114.4 . . ?
C28 C23 C24 119.0(5) . . ?
C28 C23 N6 116.2(4) . . ?
C24 C23 N6 124.7(5) . . ?
C25 C24 C23 120.1(6) . . ?
C25 C24 H24 120.0 . . ?
C23 C24 H24 120.0 . . ?
C24 C25 C26 120.9(6) . . ?
C24 C25 H25 119.5 . . ?
C26 C25 H25 119.5 . . ?
C25 C26 C27 119.8(6) . . ?
C25 C26 H26 120.1 . . ?
C27 C26 H26 120.1 . . ?
C28 C27 C26 120.3(6) . . ?
C28 C27 H27 119.9 . . ?
C26 C27 H27 119.9 . . ?
C27 C28 C23 119.9(5) . . ?
C27 C28 N7 124.1(5) . . ?
C23 C28 N7 115.9(4) . . ?
N7 C29 C30 128.9(5) . . ?
N7 C29 H29 115.5 . . ?
C30 C29 H29 115.5 . . ?
N8 C30 C31 106.6(4) . . ?
N8 C30 C29 127.7(4) . . ?
C31 C30 C29 125.5(5) . . ?
C32 C31 C30 108.4(5) . . ?
C32 C31 H31 125.8 . . ?
C30 C31 H31 125.8 . . ?
C31 C32 C33 107.1(5) . . ?
C31 C32 H32 126.4 . . ?
C33 C32 H32 126.4 . . ?
N8 C33 C32 107.6(5) . . ?
N8 C33 C34 122.0(5) . . ?
C32 C33 C34 130.3(4) . . ?
C1 C34 C33 109.1(4) . . ?
C1 C34 C37 111.6(4) . . ?
C33 C34 C37 109.9(4) . . ?
C1 C34 C38 108.1(4) . . ?
C33 C34 C38 108.3(4) . . ?
C37 C34 C38 109.8(4) . . ?
C17 C35 H35A 109.5 . . ?
C17 C35 H35B 109.5 . . ?
H35A C35 H35B 109.5 . . ?
C17 C35 H35C 109.5 . . ?
H35A C35 H35C 109.5 . . ?
H35B C35 H35C 109.5 . . ?
C17 C36 H36A 109.5 . . ?
C17 C36 H36B 109.5 . . ?
H36A C36 H36B 109.5 . . ?
C17 C36 H36C 109.5 . . ?
H36A C36 H36C 109.5 . . ?
H36B C36 H36C 109.5 . . ?
C34 C37 H37A 109.5 . . ?
C34 C37 H37B 109.5 . . ?
H37A C37 H37B 109.5 . . ?
C34 C37 H37C 109.5 . . ?
H37A C37 H37C 109.5 . . ?
H37B C37 H37C 109.5 . . ?
C34 C38 H38A 109.5 . . ?
C34 C38 H38B 109.5 . . ?
H38A C38 H38B 109.5 . . ?
C34 C38 H38C 109.5 . . ?
H38A C38 H38C 109.5 . . ?
H38B C38 H38C 109.5 . . ?
C2A C1A C5A 110.1(6) . . ?
C2A C1A C6A 122.8(8) . . ?
C5A C1A C6A 126.9(8) . . ?
C2A C1A Ru2 71.8(3) . . ?
C5A C1A Ru2 70.1(4) . . ?
C6A C1A Ru2 128.8(4) . . ?
C3A C2A C1A 107.8(6) . . ?
C3A C2A C7A 125.2(8) . . ?
C1A C2A C7A 126.5(8) . . ?
C3A C2A Ru2 70.3(3) . . ?
C1A C2A Ru2 72.5(3) . . ?
C7A C2A Ru2 129.2(5) . . ?
C2A C3A C4A 110.4(7) . . ?
C2A C3A C8A 125.9(9) . . ?
C4A C3A C8A 123.7(9) . . ?
C2A C3A Ru2 74.1(4) . . ?
C4A C3A Ru2 69.5(4) . . ?
C8A C3A Ru2 123.2(6) . . ?
C3A C4A C5A 107.1(6) . . ?
C3A C4A C9A 128.3(10) . . ?
C5A C4A C9A 124.5(10) . . ?
C3A C4A Ru2 73.5(4) . . ?
C5A C4A Ru2 73.0(4) . . ?
C9A C4A Ru2 121.4(6) . . ?
C1A C5A C4A 104.6(6) . . ?
C1A C5A C10A 127.6(10) . . ?
C4A C5A C10A 127.8(10) . . ?
C1A C5A Ru2 73.2(4) . . ?
C4A C5A Ru2 68.1(4) . . ?
C10A C5A Ru2 125.2(5) . . ?
C1A C6A H6A1 109.5 . . ?
C1A C6A H6A2 109.5 . . ?
H6A1 C6A H6A2 109.5 . . ?
C1A C6A H6A3 109.5 . . ?
H6A1 C6A H6A3 109.5 . . ?
H6A2 C6A H6A3 109.5 . . ?
C2A C7A H7A1 109.5 . . ?
C2A C7A H7A2 109.5 . . ?
H7A1 C7A H7A2 109.5 . . ?
C2A C7A H7A3 109.5 . . ?
H7A1 C7A H7A3 109.5 . . ?
H7A2 C7A H7A3 109.5 . . ?
C3A C8A H8A1 109.5 . . ?
C3A C8A H8A2 109.5 . . ?
H8A1 C8A H8A2 109.5 . . ?
C3A C8A H8A3 109.5 . . ?
H8A1 C8A H8A3 109.5 . . ?
H8A2 C8A H8A3 109.5 . . ?
C4A C9A H9A1 109.5 . . ?
C4A C9A H9A2 109.5 . . ?
H9A1 C9A H9A2 109.5 . . ?
C4A C9A H9A3 109.5 . . ?
H9A1 C9A H9A3 109.5 . . ?
H9A2 C9A H9A3 109.5 . . ?
C5A C10A H10A 109.5 . . ?
C5A C10A H10B 109.5 . . ?
H10A C10A H10B 109.5 . . ?
C5A C10A H10C 109.5 . . ?
H10A C10A H10C 109.5 . . ?
H10B C10A H10C 109.5 . . ?
C5B C1B C2B 107.1(5) . . ?
C5B C1B C6B 127.9(6) . . ?
C2B C1B C6B 124.8(6) . . ?
C5B C1B Ru1 72.8(3) . . ?
C2B C1B Ru1 69.7(3) . . ?
C6B C1B Ru1 127.2(4) . . ?
C3B C2B C1B 107.7(5) . . ?
C3B C2B C7B 125.3(6) . . ?
C1B C2B C7B 126.6(6) . . ?
C3B C2B Ru1 74.3(3) . . ?
C1B C2B Ru1 71.8(3) . . ?
C7B C2B Ru1 125.5(4) . . ?
C2B C3B C4B 108.8(5) . . ?
C2B C3B C8B 125.6(6) . . ?
C4B C3B C8B 125.5(6) . . ?
C2B C3B Ru1 68.2(3) . . ?
C4B C3B Ru1 72.1(3) . . ?
C8B C3B Ru1 127.5(4) . . ?
C5B C4B C3B 107.4(5) . . ?
C5B C4B C9B 125.4(5) . . ?
C3B C4B C9B 126.7(5) . . ?
C5B C4B Ru1 70.7(3) . . ?
C3B C4B Ru1 71.0(3) . . ?
C9B C4B Ru1 130.1(4) . . ?
C4B C5B C1B 108.9(5) . . ?
C4B C5B C10B 125.6(5) . . ?
C1B C5B C10B 125.3(5) . . ?
C4B C5B Ru1 72.5(3) . . ?
C1B C5B Ru1 69.6(3) . . ?
C10B C5B Ru1 127.4(4) . . ?
C1B C6B H6B1 109.5 . . ?
C1B C6B H6B2 109.5 . . ?
H6B1 C6B H6B2 109.5 . . ?
C1B C6B H6B3 109.5 . . ?
H6B1 C6B H6B3 109.5 . . ?
H6B2 C6B H6B3 109.5 . . ?
C2B C7B H7B1 109.5 . . ?
C2B C7B H7B2 109.5 . . ?
H7B1 C7B H7B2 109.5 . . ?
C2B C7B H7B3 109.5 . . ?
H7B1 C7B H7B3 109.5 . . ?
H7B2 C7B H7B3 109.5 . . ?
C3B C8B H8B1 109.5 . . ?
C3B C8B H8B2 109.5 . . ?
H8B1 C8B H8B2 109.5 . . ?
C3B C8B H8B3 109.5 . . ?
H8B1 C8B H8B3 109.5 . . ?
H8B2 C8B H8B3 109.5 . . ?
C4B C9B H9B1 109.5 . . ?
C4B C9B H9B2 109.5 . . ?
H9B1 C9B H9B2 109.5 . . ?
C4B C9B H9B3 109.5 . . ?
H9B1 C9B H9B3 109.5 . . ?
H9B2 C9B H9B3 109.5 . . ?
C5B C10B H10D 109.5 . . ?
C5B C10B H10E 109.5 . . ?
H10D C10B H10E 109.5 . . ?
C5B C10B H10F 109.5 . . ?
H10D C10B H10F 109.5 . . ?
H10E C10B H10F 109.5 . . ?
F1 P1 F4 92.0(3) . . ?
F1 P1 F3 177.8(3) . . ?
F4 P1 F3 90.2(3) . . ?
F1 P1 F5 90.4(3) . . ?
F4 P1 F5 90.5(2) . . ?
F3 P1 F5 89.1(2) . . ?
F1 P1 F6 90.6(3) . . ?
F4 P1 F6 91.3(2) . . ?
F3 P1 F6 89.8(2) . . ?
F5 P1 F6 177.9(3) . . ?
F1 P1 F2 88.6(3) . . ?
F4 P1 F2 179.1(3) . . ?
F3 P1 F2 89.2(3) . . ?
F5 P1 F2 90.3(2) . . ?
F6 P1 F2 87.9(2) . . ?
F12A P2 F10A 123.0(9) . . ?
F7 P2 F8 95.3(4) . . ?
F12A P2 F9A 92.0(9) . . ?
F10A P2 F9A 92.9(6) . . ?
F7 P2 F12 93.6(4) . . ?
F8 P2 F12 91.1(4) . . ?
F12A P2 F7A 104.5(8) . . ?
F10A P2 F7A 88.8(6) . . ?
F9A P2 F7A 159.2(7) . . ?
F7 P2 F11 93.2(4) . . ?
F8 P2 F11 91.9(4) . . ?
F12 P2 F11 172.3(4) . . ?
F7 P2 F10 91.4(4) . . ?
F8 P2 F10 173.2(5) . . ?
F12 P2 F10 89.7(3) . . ?
F11 P2 F10 86.5(3) . . ?
F12A P2 F8A 79.9(8) . . ?
F10A P2 F8A 157.0(7) . . ?
F9A P2 F8A 88.6(5) . . ?
F7A P2 F8A 82.0(5) . . ?
F7 P2 F9 168.2(5) . . ?
F8 P2 F9 96.5(5) . . ?
F12 P2 F9 85.4(3) . . ?
F11 P2 F9 87.2(3) . . ?
F10 P2 F9 76.9(5) . . ?
F12A P2 F11A 150.4(10) . . ?
F10A P2 F11A 83.8(8) . . ?
F9A P2 F11A 72.6(8) . . ?
F7A P2 F11A 87.0(8) . . ?
F8A P2 F11A 74.7(7) . . ?
Cl2C C1C Cl1C 112.0(4) . . ?
Cl2C C1C H1C1 109.2 . . ?
Cl1C C1C H1C1 109.2 . . ?
Cl2C C1C H1C2 109.2 . . ?
Cl1C C1C H1C2 109.2 . . ?
H1C1 C1C H1C2 107.9 . . ?
Cl1D C1D Cl2D 110.5(5) . . ?
Cl1D C1D H1DA 109.6 . . ?
Cl2D C1D H1DA 109.6 . . ?
Cl1D C1D H1DB 109.6 . . ?
Cl2D C1D H1DB 109.6 . . ?
H1DA C1D H1DB 108.1 . . ?

loop_
_geom_bond_atom_site_label_1
_geom_bond_atom_site_label_2
_geom_bond_distance
_geom_bond_site_symmetry_2
_geom_bond_publ_flag
Ru1 O4 2.023(4) . ?
Ru1 O2 2.056(3) . ?
Ru1 N7 2.096(4) . ?
Ru1 N6 2.148(4) . ?
Ru1 C2B 2.168(5) . ?
Ru1 C1B 2.197(5) . ?
Ru1 C5B 2.238(5) . ?
Ru1 C3B 2.248(5) . ?
Ru1 C4B 2.262(5) . ?
Ru2 O3 1.989(4) . ?
Ru2 O1 2.036(4) . ?
Ru2 N2 2.103(4) . ?
Ru2 C4A 2.139(6) . ?
Ru2 N3 2.186(4) . ?
Ru2 C3A 2.189(6) . ?
Ru2 C5A 2.204(6) . ?
Ru2 C2A 2.236(5) . ?
Ru2 C1A 2.245(5) . ?
O1 O3 1.400(5) . ?
O2 O4 1.316(6) . ?
N1 C1 1.347(6) . ?
N1 C4 1.398(6) . ?
N1 H1N 0.8800 . ?
N2 C5 1.297(6) . ?
N2 C6 1.430(6) . ?
N3 C12 1.317(6) . ?
N3 C11 1.444(6) . ?
N4 C16 1.347(6) . ?
N4 C13 1.377(6) . ?
N4 H4N 0.8800 . ?
N5 C18 1.351(7) . ?
N5 C21 1.367(6) . ?
N5 H5N 0.8800 . ?
N6 C22 1.301(6) . ?
N6 C23 1.444(7) . ?
N7 C29 1.306(6) . ?
N7 C28 1.430(6) . ?
N8 C33 1.358(6) . ?
N8 C30 1.376(6) . ?
N8 H8N 0.8800 . ?
C1 C2 1.387(7) . ?
C1 C34 1.514(7) . ?
C2 C3 1.394(7) . ?
C2 H2 0.9500 . ?
C3 C4 1.390(7) . ?
C3 H3 0.9500 . ?
C4 C5 1.408(7) . ?
C5 H5 0.9500 . ?
C6 C7 1.380(7) . ?
C6 C11 1.390(7) . ?
C7 C8 1.384(8) . ?
C7 H7 0.9500 . ?
C8 C9 1.381(8) . ?
C8 H8 0.9500 . ?
C9 C10 1.385(7) . ?
C9 H9 0.9500 . ?
C10 C11 1.387(7) . ?
C10 H10 0.9500 . ?
C12 C13 1.397(7) . ?
C12 H12 0.9500 . ?
C13 C14 1.392(7) . ?
C14 C15 1.394(7) . ?
C14 H14 0.9500 . ?
C15 C16 1.386(7) . ?
C15 H15 0.9500 . ?
C16 C17 1.519(7) . ?
C17 C18 1.514(7) . ?
C17 C36 1.532(6) . ?
C17 C35 1.544(6) . ?
C18 C19 1.391(7) . ?
C19 C20 1.396(8) . ?
C19 H19 0.9500 . ?
C20 C21 1.403(7) . ?
C20 H20 0.9500 . ?
C21 C22 1.406(7) . ?
C22 H22 0.9500 . ?
C23 C28 1.391(7) . ?
C23 C24 1.399(7) . ?
C24 C25 1.359(9) . ?
C24 H24 0.9500 . ?
C25 C26 1.369(9) . ?
C25 H25 0.9500 . ?
C26 C27 1.385(8) . ?
C26 H26 0.9500 . ?
C27 C28 1.373(8) . ?
C27 H27 0.9500 . ?
C29 C30 1.416(7) . ?
C29 H29 0.9500 . ?
C30 C31 1.394(7) . ?
C31 C32 1.389(8) . ?
C31 H31 0.9500 . ?
C32 C33 1.400(8) . ?
C32 H32 0.9500 . ?
C33 C34 1.520(7) . ?
C34 C37 1.535(7) . ?
C34 C38 1.545(7) . ?
C35 H35A 0.9800 . ?
C35 H35B 0.9800 . ?
C35 H35C 0.9800 . ?
C36 H36A 0.9800 . ?
C36 H36B 0.9800 . ?
C36 H36C 0.9800 . ?
C37 H37A 0.9800 . ?
C37 H37B 0.9800 . ?
C37 H37C 0.9800 . ?
C38 H38A 0.9800 . ?
C38 H38B 0.9800 . ?
C38 H38C 0.9800 . ?
C1A C2A 1.374(10) . ?
C1A C5A 1.401(10) . ?
C1A C6A 1.516(10) . ?
C2A C3A 1.355(10) . ?
C2A C7A 1.527(11) . ?
C3A C4A 1.374(11) . ?
C3A C8A 1.528(12) . ?
C4A C5A 1.448(11) . ?
C4A C9A 1.494(12) . ?
C5A C10A 1.479(12) . ?
C6A H6A1 0.9800 . ?
C6A H6A2 0.9800 . ?
C6A H6A3 0.9800 . ?
C7A H7A1 0.9800 . ?
C7A H7A2 0.9800 . ?
C7A H7A3 0.9800 . ?
C8A H8A1 0.9800 . ?
C8A H8A2 0.9800 . ?
C8A H8A3 0.9800 . ?
C9A H9A1 0.9800 . ?
C9A H9A2 0.9800 . ?
C9A H9A3 0.9800 . ?
C10A H10A 0.9800 . ?
C10A H10B 0.9800 . ?
C10A H10C 0.9800 . ?
C1B C5B 1.432(8) . ?
C1B C2B 1.440(8) . ?
C1B C6B 1.502(8) . ?
C2B C3B 1.423(8) . ?
C2B C7B 1.506(8) . ?
C3B C4B 1.425(8) . ?
C3B C8B 1.487(8) . ?
C4B C5B 1.422(7) . ?
C4B C9B 1.499(7) . ?
C5B C10B 1.503(8) . ?
C6B H6B1 0.9800 . ?
C6B H6B2 0.9800 . ?
C6B H6B3 0.9800 . ?
C7B H7B1 0.9800 . ?
C7B H7B2 0.9800 . ?
C7B H7B3 0.9800 . ?
C8B H8B1 0.9800 . ?
C8B H8B2 0.9800 . ?
C8B H8B3 0.9800 . ?
C9B H9B1 0.9800 . ?
C9B H9B2 0.9800 . ?
C9B H9B3 0.9800 . ?
C10B H10D 0.9800 . ?
C10B H10E 0.9800 . ?
C10B H10F 0.9800 . ?
P1 F1 1.540(5) . ?
P1 F4 1.560(4) . ?
P1 F3 1.586(4) . ?
P1 F5 1.587(4) . ?
P1 F6 1.588(4) . ?
P1 F2 1.599(4) . ?
P2 F12A 1.426(16) . ?
P2 F10A 1.485(11) . ?
P2 F7 1.519(6) . ?
P2 F8 1.556(6) . ?
P2 F9A 1.572(7) . ?
P2 F12 1.586(6) . ?
P2 F7A 1.589(6) . ?
P2 F11 1.601(7) . ?
P2 F10 1.641(6) . ?
P2 F8A 1.641(7) . ?
P2 F9 1.676(6) . ?
P2 F11A 1.748(19) . ?
Cl1C C1C 1.748(8) . ?
Cl2C C1C 1.738(8) . ?
C1C H1C1 0.9900 . ?
C1C H1C2 0.9900 . ?
Cl1D C1D 1.713(10) . ?
Cl2D C1D 1.713(11) . ?
C1D H1DA 0.9900 . ?
C1D H1DB 0.9900 . ?

loop_
_geom_hbond_atom_site_label_D
_geom_hbond_atom_site_label_H
_geom_hbond_atom_site_label_A
_geom_hbond_distance_DH
_geom_hbond_distance_HA
_geom_hbond_distance_DA
_geom_hbond_angle_DHA
_geom_hbond_site_symmetry_A
N1 H1N O1 0.88 1.89 2.687(6) 149.2 .
N4 H4N O3 0.88 1.79 2.637(5) 159.5 .
N5 H5N O4 0.88 1.73 2.581(6) 160.9 .
N8 H8N O2 0.88 1.89 2.698(6) 151.1 .

loop_
_geom_torsion_atom_site_label_1
_geom_torsion_atom_site_label_2
_geom_torsion_atom_site_label_3
_geom_torsion_atom_site_label_4
_geom_torsion
_geom_torsion_site_symmetry_1
_geom_torsion_site_symmetry_2
_geom_torsion_site_symmetry_3
_geom_torsion_site_symmetry_4
_geom_torsion_publ_flag
N2 Ru2 O1 O3 -164.5(2) . . . . ?
C4A Ru2 O1 O3 25.9(3) . . . . ?
N3 Ru2 O1 O3 -89.5(2) . . . . ?
C3A Ru2 O1 O3 58.5(2) . . . . ?
C5A Ru2 O1 O3 36.1(8) . . . . ?
C2A Ru2 O1 O3 94.8(2) . . . . ?
C1A Ru2 O1 O3 113.9(3) . . . . ?
N7 Ru1 O2 O4 -173.5(3) . . . . ?
N6 Ru1 O2 O4 -96.2(3) . . . . ?
C2B Ru1 O2 O4 7.8(3) . . . . ?
C1B Ru1 O2 O4 23.6(8) . . . . ?
C5B Ru1 O2 O4 106.9(3) . . . . ?
C3B Ru1 O2 O4 41.4(3) . . . . ?
C4B Ru1 O2 O4 80.3(2) . . . . ?
N2 Ru2 O3 O1 21.0(3) . . . . ?
C4A Ru2 O3 O1 -158.9(2) . . . . ?
N3 Ru2 O3 O1 93.3(2) . . . . ?
C3A Ru2 O3 O1 -122.3(2) . . . . ?
C5A Ru2 O3 O1 -168.1(2) . . . . ?
C2A Ru2 O3 O1 -100.2(2) . . . . ?
C1A Ru2 O3 O1 -121.5(3) . . . . ?
N7 Ru1 O4 O2 8.1(3) . . . . ?
N6 Ru1 O4 O2 87.0(3) . . . . ?
C2B Ru1 O4 O2 -174.2(2) . . . . ?
C1B Ru1 O4 O2 -174.28(18) . . . . ?
C5B Ru1 O4 O2 -120.4(2) . . . . ?
C3B Ru1 O4 O2 -139.8(2) . . . . ?
C4B Ru1 O4 O2 -110.9(2) . . . . ?
O3 Ru2 N2 C5 -67.2(5) . . . . ?
O1 Ru2 N2 C5 -53.7(4) . . . . ?
C4A Ru2 N2 C5 112.6(4) . . . . ?
N3 Ru2 N2 C5 -147.4(4) . . . . ?
C3A Ru2 N2 C5 57.1(5) . . . . ?
C5A Ru2 N2 C5 120.3(4) . . . . ?
C2A Ru2 N2 C5 57.6(4) . . . . ?
C1A Ru2 N2 C5 89.4(4) . . . . ?
O3 Ru2 N2 C6 117.8(3) . . . . ?
O1 Ru2 N2 C6 131.3(3) . . . . ?
C4A Ru2 N2 C6 -62.3(4) . . . . ?
N3 Ru2 N2 C6 37.6(3) . . . . ?
C3A Ru2 N2 C6 -117.9(3) . . . . ?
C5A Ru2 N2 C6 -54.6(3) . . . . ?
C2A Ru2 N2 C6 -117.4(3) . . . . ?
C1A Ru2 N2 C6 -85.5(3) . . . . ?
O3 Ru2 N3 C12 11.3(6) . . . . ?
O1 Ru2 N3 C12 52.0(6) . . . . ?
N2 Ru2 N3 C12 144.0(6) . . . . ?
C4A Ru2 N3 C12 -76.7(5) . . . . ?
C3A Ru2 N3 C12 -66.3(6) . . . . ?
C5A Ru2 N3 C12 -114.4(5) . . . . ?
C2A Ru2 N3 C12 -137.5(4) . . . . ?
C1A Ru2 N3 C12 -143.9(5) . . . . ?
O3 Ru2 N3 C11 -169.6(3) . . . . ?
O1 Ru2 N3 C11 -128.8(3) . . . . ?
N2 Ru2 N3 C11 -36.8(3) . . . . ?
C4A Ru2 N3 C11 102.5(3) . . . . ?
C3A Ru2 N3 C11 112.9(3) . . . . ?
C5A Ru2 N3 C11 64.8(3) . . . . ?
C2A Ru2 N3 C11 41.7(4) . . . . ?
C1A Ru2 N3 C11 35.3(3) . . . . ?
O4 Ru1 N6 C22 37.8(5) . . . . ?
O2 Ru1 N6 C22 75.4(5) . . . . ?
N7 Ru1 N6 C22 163.9(5) . . . . ?
C2B Ru1 N6 C22 -57.2(4) . . . . ?
C1B Ru1 N6 C22 -95.5(4) . . . . ?
C5B Ru1 N6 C22 -120.9(4) . . . . ?
C3B Ru1 N6 C22 -42.1(5) . . . . ?
C4B Ru1 N6 C22 -96.9(5) . . . . ?
O4 Ru1 N6 C23 -156.3(3) . . . . ?
O2 Ru1 N6 C23 -118.6(3) . . . . ?
N7 Ru1 N6 C23 -30.1(3) . . . . ?
C2B Ru1 N6 C23 108.7(3) . . . . ?
C1B Ru1 N6 C23 70.5(3) . . . . ?
C5B Ru1 N6 C23 45.1(3) . . . . ?
C3B Ru1 N6 C23 123.9(3) . . . . ?
C4B Ru1 N6 C23 69.1(4) . . . . ?
O4 Ru1 N7 C29 -66.9(5) . . . . ?
O2 Ru1 N7 C29 -61.9(4) . . . . ?
N6 Ru1 N7 C29 -155.2(4) . . . . ?
C2B Ru1 N7 C29 116.6(4) . . . . ?
C1B Ru1 N7 C29 114.9(4) . . . . ?
C5B Ru1 N7 C29 81.0(4) . . . . ?
C3B Ru1 N7 C29 55.8(5) . . . . ?
C4B Ru1 N7 C29 50.5(4) . . . . ?
O4 Ru1 N7 C28 119.2(3) . . . . ?
O2 Ru1 N7 C28 124.1(3) . . . . ?
N6 Ru1 N7 C28 30.8(3) . . . . ?
C2B Ru1 N7 C28 -57.3(4) . . . . ?
C1B Ru1 N7 C28 -59.0(3) . . . . ?
C5B Ru1 N7 C28 -93.0(3) . . . . ?
C3B Ru1 N7 C28 -118.2(3) . . . . ?
C4B Ru1 N7 C28 -123.5(3) . . . . ?
C4 N1 C1 C2 1.5(5) . . . . ?
C4 N1 C1 C34 -178.9(4) . . . . ?
N1 C1 C2 C3 -1.5(6) . . . . ?
C34 C1 C2 C3 179.0(5) . . . . ?
C1 C2 C3 C4 0.9(6) . . . . ?
C2 C3 C4 N1 0.0(6) . . . . ?
C2 C3 C4 C5 -174.5(5) . . . . ?
C1 N1 C4 C3 -0.9(5) . . . . ?
C1 N1 C4 C5 173.4(5) . . . . ?
C6 N2 C5 C4 -172.7(4) . . . . ?
Ru2 N2 C5 C4 12.7(7) . . . . ?
C3 C4 C5 N2 -176.0(5) . . . . ?
N1 C4 C5 N2 10.7(8) . . . . ?
C5 N2 C6 C7 -29.3(7) . . . . ?
Ru2 N2 C6 C7 146.5(4) . . . . ?
C5 N2 C6 C11 152.3(4) . . . . ?
Ru2 N2 C6 C11 -32.0(5) . . . . ?
C11 C6 C7 C8 1.8(7) . . . . ?
N2 C6 C7 C8 -176.6(5) . . . . ?
C6 C7 C8 C9 -0.4(8) . . . . ?
C7 C8 C9 C10 -0.8(8) . . . . ?
C8 C9 C10 C11 0.6(8) . . . . ?
C9 C10 C11 C6 0.8(8) . . . . ?
C9 C10 C11 N3 178.7(5) . . . . ?
C7 C6 C11 C10 -2.0(7) . . . . ?
N2 C6 C11 C10 176.5(4) . . . . ?
C7 C6 C11 N3 180.0(4) . . . . ?
N2 C6 C11 N3 -1.5(6) . . . . ?
C12 N3 C11 C10 33.5(7) . . . . ?
Ru2 N3 C11 C10 -145.9(4) . . . . ?
C12 N3 C11 C6 -148.5(5) . . . . ?
Ru2 N3 C11 C6 32.1(5) . . . . ?
C11 N3 C12 C13 177.6(5) . . . . ?
Ru2 N3 C12 C13 -3.3(10) . . . . ?
C16 N4 C13 C14 -0.3(6) . . . . ?
C16 N4 C13 C12 -175.8(5) . . . . ?
N3 C12 C13 N4 -5.6(9) . . . . ?
N3 C12 C13 C14 179.6(6) . . . . ?
N4 C13 C14 C15 0.9(6) . . . . ?
C12 C13 C14 C15 176.7(5) . . . . ?
C13 C14 C15 C16 -1.1(7) . . . . ?
C13 N4 C16 C15 -0.4(6) . . . . ?
C13 N4 C16 C17 178.8(5) . . . . ?
C14 C15 C16 N4 0.9(6) . . . . ?
C14 C15 C16 C17 -178.2(5) . . . . ?
N4 C16 C17 C18 -120.0(5) . . . . ?
C15 C16 C17 C18 59.0(7) . . . . ?
N4 C16 C17 C36 1.5(7) . . . . ?
C15 C16 C17 C36 -179.5(5) . . . . ?
N4 C16 C17 C35 123.2(5) . . . . ?
C15 C16 C17 C35 -57.8(7) . . . . ?
C21 N5 C18 C19 -0.6(6) . . . . ?
C21 N5 C18 C17 178.4(4) . . . . ?
C16 C17 C18 N5 81.8(6) . . . . ?
C36 C17 C18 N5 -40.8(6) . . . . ?
C35 C17 C18 N5 -160.9(4) . . . . ?
C16 C17 C18 C19 -99.5(6) . . . . ?
C36 C17 C18 C19 137.9(5) . . . . ?
C35 C17 C18 C19 17.8(7) . . . . ?
N5 C18 C19 C20 1.1(6) . . . . ?
C17 C18 C19 C20 -177.8(5) . . . . ?
C18 C19 C20 C21 -1.2(6) . . . . ?
C18 N5 C21 C20 -0.2(5) . . . . ?
C18 N5 C21 C22 -175.5(5) . . . . ?
C19 C20 C21 N5 0.9(5) . . . . ?
C19 C20 C21 C22 176.4(5) . . . . ?
C23 N6 C22 C21 178.5(5) . . . . ?
Ru1 N6 C22 C21 -16.6(8) . . . . ?
N5 C21 C22 N6 -15.1(9) . . . . ?
C20 C21 C22 N6 170.4(5) . . . . ?
C22 N6 C23 C28 -166.0(5) . . . . ?
Ru1 N6 C23 C28 25.4(5) . . . . ?
C22 N6 C23 C24 17.2(7) . . . . ?
Ru1 N6 C23 C24 -151.4(5) . . . . ?
C28 C23 C24 C25 0.9(9) . . . . ?
N6 C23 C24 C25 177.7(6) . . . . ?
C23 C24 C25 C26 -2.3(11) . . . . ?
C24 C25 C26 C27 1.6(12) . . . . ?
C25 C26 C27 C28 0.5(11) . . . . ?
C26 C27 C28 C23 -1.8(10) . . . . ?
C26 C27 C28 N7 -177.6(6) . . . . ?
C24 C23 C28 C27 1.1(8) . . . . ?
N6 C23 C28 C27 -175.9(5) . . . . ?
C24 C23 C28 N7 177.3(5) . . . . ?
N6 C23 C28 N7 0.2(7) . . . . ?
C29 N7 C28 C27 -25.4(8) . . . . ?
Ru1 N7 C28 C27 149.1(5) . . . . ?
C29 N7 C28 C23 158.6(5) . . . . ?
Ru1 N7 C28 C23 -26.8(5) . . . . ?
C28 N7 C29 C30 -176.1(5) . . . . ?
Ru1 N7 C29 C30 10.5(8) . . . . ?
C33 N8 C30 C31 -0.4(5) . . . . ?
C33 N8 C30 C29 174.6(5) . . . . ?
N7 C29 C30 N8 19.0(8) . . . . ?
N7 C29 C30 C31 -166.8(5) . . . . ?
N8 C30 C31 C32 -1.2(6) . . . . ?
C29 C30 C31 C32 -176.3(5) . . . . ?
C30 C31 C32 C33 2.3(6) . . . . ?
C30 N8 C33 C32 1.8(5) . . . . ?
C30 N8 C33 C34 -175.8(4) . . . . ?
C31 C32 C33 N8 -2.5(6) . . . . ?
C31 C32 C33 C34 174.8(5) . . . . ?
N1 C1 C34 C33 119.4(5) . . . . ?
C2 C1 C34 C33 -61.2(6) . . . . ?
N1 C1 C34 C37 -2.3(6) . . . . ?
C2 C1 C34 C37 177.2(4) . . . . ?
N1 C1 C34 C38 -123.1(4) . . . . ?
C2 C1 C34 C38 56.4(6) . . . . ?
N8 C33 C34 C1 -92.9(5) . . . . ?
C32 C33 C34 C1 90.1(6) . . . . ?
N8 C33 C34 C37 29.8(6) . . . . ?
C32 C33 C34 C37 -147.2(5) . . . . ?
N8 C33 C34 C38 149.7(4) . . . . ?
C32 C33 C34 C38 -27.3(7) . . . . ?
O3 Ru2 C1A C2A 36.1(6) . . . . ?
O1 Ru2 C1A C2A -31.6(5) . . . . ?
N2 Ru2 C1A C2A -116.7(4) . . . . ?
C4A Ru2 C1A C2A 79.6(5) . . . . ?
N3 Ru2 C1A C2A 175.4(4) . . . . ?
C3A Ru2 C1A C2A 37.0(4) . . . . ?
C5A Ru2 C1A C2A 120.3(6) . . . . ?
O3 Ru2 C1A C5A -84.2(6) . . . . ?
O1 Ru2 C1A C5A -151.9(4) . . . . ?
N2 Ru2 C1A C5A 123.0(4) . . . . ?
C4A Ru2 C1A C5A -40.7(4) . . . . ?
N3 Ru2 C1A C5A 55.1(5) . . . . ?
C3A Ru2 C1A C5A -83.3(5) . . . . ?
C2A Ru2 C1A C5A -120.3(6) . . . . ?
O3 Ru2 C1A C6A 153.9(7) . . . . ?
O1 Ru2 C1A C6A 86.2(9) . . . . ?
N2 Ru2 C1A C6A 1.1(8) . . . . ?
C4A Ru2 C1A C6A -162.6(10) . . . . ?
N3 Ru2 C1A C6A -66.8(9) . . . . ?
C3A Ru2 C1A C6A 154.9(10) . . . . ?
C5A Ru2 C1A C6A -121.9(11) . . . . ?
C2A Ru2 C1A C6A 117.8(10) . . . . ?
C5A C1A C2A C3A -2.0(7) . . . . ?
C6A C1A C2A C3A 173.3(6) . . . . ?
Ru2 C1A C2A C3A -61.8(4) . . . . ?
C5A C1A C2A C7A -174.0(6) . . . . ?
C6A C1A C2A C7A 1.3(10) . . . . ?
Ru2 C1A C2A C7A 126.2(7) . . . . ?
C5A C1A C2A Ru2 59.8(4) . . . . ?
C6A C1A C2A Ru2 -124.9(6) . . . . ?
O3 Ru2 C2A C3A -39.5(5) . . . . ?
O1 Ru2 C2A C3A -82.7(5) . . . . ?
N2 Ru2 C2A C3A -179.4(4) . . . . ?
C4A Ru2 C2A C3A 36.5(5) . . . . ?
N3 Ru2 C2A C3A 107.4(6) . . . . ?
C5A Ru2 C2A C3A 81.0(5) . . . . ?
C1A Ru2 C2A C3A 116.9(6) . . . . ?
O3 Ru2 C2A C1A -156.4(4) . . . . ?
O1 Ru2 C2A C1A 160.3(4) . . . . ?
N2 Ru2 C2A C1A 63.7(4) . . . . ?
C4A Ru2 C2A C1A -80.4(5) . . . . ?
N3 Ru2 C2A C1A -9.5(7) . . . . ?
C3A Ru2 C2A C1A -116.9(6) . . . . ?
C5A Ru2 C2A C1A -35.9(4) . . . . ?
O3 Ru2 C2A C7A 80.4(8) . . . . ?
O1 Ru2 C2A C7A 37.1(9) . . . . ?
N2 Ru2 C2A C7A -59.5(8) . . . . ?
C4A Ru2 C2A C7A 156.4(9) . . . . ?
N3 Ru2 C2A C7A -132.7(7) . . . . ?
C3A Ru2 C2A C7A 119.9(10) . . . . ?
C5A Ru2 C2A C7A -159.1(9) . . . . ?
C1A Ru2 C2A C7A -123.2(10) . . . . ?
C1A C2A C3A C4A 2.9(7) . . . . ?
C7A C2A C3A C4A 175.0(6) . . . . ?
Ru2 C2A C3A C4A -60.4(5) . . . . ?
C1A C2A C3A C8A -177.1(7) . . . . ?
C7A C2A C3A C8A -5.0(12) . . . . ?
Ru2 C2A C3A C8A 119.7(8) . . . . ?
C1A C2A C3A Ru2 63.2(4) . . . . ?
C7A C2A C3A Ru2 -124.7(7) . . . . ?
O3 Ru2 C3A C2A 142.3(5) . . . . ?
O1 Ru2 C3A C2A 107.9(4) . . . . ?
N2 Ru2 C3A C2A 0.8(6) . . . . ?
C4A Ru2 C3A C2A -119.6(7) . . . . ?
N3 Ru2 C3A C2A -136.1(4) . . . . ?
C5A Ru2 C3A C2A -79.2(5) . . . . ?
C1A Ru2 C3A C2A -37.1(4) . . . . ?
O3 Ru2 C3A C4A -98.2(5) . . . . ?
O1 Ru2 C3A C4A -132.5(4) . . . . ?
N2 Ru2 C3A C4A 120.4(5) . . . . ?
N3 Ru2 C3A C4A -16.6(6) . . . . ?
C5A Ru2 C3A C4A 40.3(5) . . . . ?
C2A Ru2 C3A C4A 119.6(7) . . . . ?
C1A Ru2 C3A C4A 82.4(5) . . . . ?
O3 Ru2 C3A C8A 19.5(8) . . . . ?
O1 Ru2 C3A C8A -14.9(9) . . . . ?
N2 Ru2 C3A C8A -122.0(7) . . . . ?
C4A Ru2 C3A C8A 117.6(10) . . . . ?
N3 Ru2 C3A C8A 101.1(8) . . . . ?
C5A Ru2 C3A C8A 158.0(10) . . . . ?
C2A Ru2 C3A C8A -122.8(11) . . . . ?
C1A Ru2 C3A C8A -159.9(10) . . . . ?
C2A C3A C4A C5A -2.6(8) . . . . ?
C8A C3A C4A C5A 177.3(7) . . . . ?
Ru2 C3A C4A C5A -65.8(4) . . . . ?
C2A C3A C4A C9A -179.5(8) . . . . ?
C8A C3A C4A C9A 0.4(13) . . . . ?
Ru2 C3A C4A C9A 117.3(9) . . . . ?
C2A C3A C4A Ru2 63.2(5) . . . . ?
C8A C3A C4A Ru2 -116.9(8) . . . . ?
O3 Ru2 C4A C3A 77.6(4) . . . . ?
O1 Ru2 C4A C3A 61.1(5) . . . . ?
N2 Ru2 C4A C3A -102.3(6) . . . . ?
N3 Ru2 C4A C3A 169.9(4) . . . . ?
C5A Ru2 C4A C3A -114.3(6) . . . . ?
C2A Ru2 C4A C3A -35.2(4) . . . . ?
C1A Ru2 C4A C3A -76.0(5) . . . . ?
O3 Ru2 C4A C5A -168.1(4) . . . . ?
O1 Ru2 C4A C5A 175.4(3) . . . . ?
N2 Ru2 C4A C5A 12.0(7) . . . . ?
N3 Ru2 C4A C5A -75.9(4) . . . . ?
C3A Ru2 C4A C5A 114.3(6) . . . . ?
C2A Ru2 C4A C5A 79.1(4) . . . . ?
C1A Ru2 C4A C5A 38.3(4) . . . . ?
O3 Ru2 C4A C9A -47.6(9) . . . . ?
O1 Ru2 C4A C9A -64.2(10) . . . . ?
N2 Ru2 C4A C9A 132.5(8) . . . . ?
N3 Ru2 C4A C9A 44.6(10) . . . . ?
C3A Ru2 C4A C9A -125.2(12) . . . . ?
C5A Ru2 C4A C9A 120.5(12) . . . . ?
C2A Ru2 C4A C9A -160.4(11) . . . . ?
C1A Ru2 C4A C9A 158.8(11) . . . . ?
C2A C1A C5A C4A 0.4(7) . . . . ?
C6A C1A C5A C4A -174.6(6) . . . . ?
Ru2 C1A C5A C4A 61.3(4) . . . . ?
C2A C1A C5A C10A 177.3(7) . . . . ?
C6A C1A C5A C10A 2.3(11) . . . . ?
Ru2 C1A C5A C10A -121.8(7) . . . . ?
C2A C1A C5A Ru2 -60.9(4) . . . . ?
C6A C1A C5A Ru2 124.1(6) . . . . ?
C3A C4A C5A C1A 1.3(7) . . . . ?
C9A C4A C5A C1A 178.4(8) . . . . ?
Ru2 C4A C5A C1A -64.8(4) . . . . ?
C3A C4A C5A C10A -175.6(7) . . . . ?
C9A C4A C5A C10A 1.5(12) . . . . ?
Ru2 C4A C5A C10A 118.3(7) . . . . ?
C3A C4A C5A Ru2 66.1(5) . . . . ?
C9A C4A C5A Ru2 -116.8(8) . . . . ?
O3 Ru2 C5A C1A 128.4(4) . . . . ?
O1 Ru2 C5A C1A 100.5(9) . . . . ?
N2 Ru2 C5A C1A -58.4(4) . . . . ?
C4A Ru2 C5A C1A 113.8(6) . . . . ?
N3 Ru2 C5A C1A -134.1(4) . . . . ?
C3A Ru2 C5A C1A 75.5(4) . . . . ?
C2A Ru2 C5A C1A 34.9(4) . . . . ?
O3 Ru2 C5A C4A 14.6(5) . . . . ?
O1 Ru2 C5A C4A -13.4(11) . . . . ?
N2 Ru2 C5A C4A -172.3(4) . . . . ?
N3 Ru2 C5A C4A 112.1(4) . . . . ?
C3A Ru2 C5A C4A -38.3(4) . . . . ?
C2A Ru2 C5A C4A -78.9(5) . . . . ?
C1A Ru2 C5A C4A -113.8(6) . . . . ?
O3 Ru2 C5A C10A -107.0(10) . . . . ?
O1 Ru2 C5A C10A -135.0(9) . . . . ?
N2 Ru2 C5A C10A 66.1(10) . . . . ?
C4A Ru2 C5A C10A -121.6(12) . . . . ?
N3 Ru2 C5A C10A -9.6(10) . . . . ?
C3A Ru2 C5A C10A -160.0(11) . . . . ?
C2A Ru2 C5A C10A 159.5(11) . . . . ?
C1A Ru2 C5A C10A 124.5(12) . . . . ?
O4 Ru1 C1B C5B 116.5(3) . . . . ?
O2 Ru1 C1B C5B 97.1(9) . . . . ?
N7 Ru1 C1B C5B -65.5(3) . . . . ?
N6 Ru1 C1B C5B -143.0(3) . . . . ?
C2B Ru1 C1B C5B 116.3(4) . . . . ?
C3B Ru1 C1B C5B 77.9(3) . . . . ?
C4B Ru1 C1B C5B 36.3(3) . . . . ?
O4 Ru1 C1B C2B 0.2(4) . . . . ?
O2 Ru1 C1B C2B -19.2(10) . . . . ?
N7 Ru1 C1B C2B 178.3(3) . . . . ?
N6 Ru1 C1B C2B 100.7(3) . . . . ?
C5B Ru1 C1B C2B -116.3(4) . . . . ?
C3B Ru1 C1B C2B -38.4(3) . . . . ?
C4B Ru1 C1B C2B -80.0(3) . . . . ?
O4 Ru1 C1B C6B -118.7(6) . . . . ?
O2 Ru1 C1B C6B -138.1(7) . . . . ?
N7 Ru1 C1B C6B 59.3(6) . . . . ?
N6 Ru1 C1B C6B -18.2(6) . . . . ?
C2B Ru1 C1B C6B -118.9(7) . . . . ?
C5B Ru1 C1B C6B 124.8(8) . . . . ?
C3B Ru1 C1B C6B -157.3(7) . . . . ?
C4B Ru1 C1B C6B 161.1(7) . . . . ?
C5B C1B C2B C3B 2.5(6) . . . . ?
C6B C1B C2B C3B -172.0(5) . . . . ?
Ru1 C1B C2B C3B 66.2(3) . . . . ?
C5B C1B C2B C7B 175.3(5) . . . . ?
C6B C1B C2B C7B 0.7(9) . . . . ?
Ru1 C1B C2B C7B -121.1(6) . . . . ?
C5B C1B C2B Ru1 -63.6(4) . . . . ?
C6B C1B C2B Ru1 121.8(5) . . . . ?
O4 Ru1 C2B C3B 65.0(3) . . . . ?
O2 Ru1 C2B C3B 60.2(4) . . . . ?
N7 Ru1 C2B C3B -117.8(3) . . . . ?
N6 Ru1 C2B C3B 161.9(3) . . . . ?
C1B Ru1 C2B C3B -115.1(5) . . . . ?
C5B Ru1 C2B C3B -77.3(3) . . . . ?
C4B Ru1 C2B C3B -35.8(3) . . . . ?
O4 Ru1 C2B C1B -179.9(3) . . . . ?
O2 Ru1 C2B C1B 175.4(2) . . . . ?
N7 Ru1 C2B C1B -2.6(4) . . . . ?
N6 Ru1 C2B C1B -83.0(3) . . . . ?
C5B Ru1 C2B C1B 37.9(3) . . . . ?
C3B Ru1 C2B C1B 115.1(5) . . . . ?
C4B Ru1 C2B C1B 79.3(3) . . . . ?
O4 Ru1 C2B C7B -57.4(6) . . . . ?
O2 Ru1 C2B C7B -62.1(7) . . . . ?
N7 Ru1 C2B C7B 119.8(6) . . . . ?
N6 Ru1 C2B C7B 39.5(6) . . . . ?
C1B Ru1 C2B C7B 122.5(8) . . . . ?
C5B Ru1 C2B C7B 160.3(7) . . . . ?
C3B Ru1 C2B C7B -122.4(8) . . . . ?
C4B Ru1 C2B C7B -158.2(7) . . . . ?
C1B C2B C3B C4B -3.6(6) . . . . ?
C7B C2B C3B C4B -176.4(5) . . . . ?
Ru1 C2B C3B C4B 60.9(3) . . . . ?
C1B C2B C3B C8B 174.2(5) . . . . ?
C7B C2B C3B C8B 1.4(9) . . . . ?
Ru1 C2B C3B C8B -121.3(5) . . . . ?
C1B C2B C3B Ru1 -64.5(4) . . . . ?
C7B C2B C3B Ru1 122.6(5) . . . . ?
O4 Ru1 C3B C2B -112.6(3) . . . . ?
O2 Ru1 C3B C2B -137.0(3) . . . . ?
N7 Ru1 C3B C2B 111.0(3) . . . . ?
N6 Ru1 C3B C2B -25.1(4) . . . . ?
C1B Ru1 C3B C2B 39.4(3) . . . . ?
C5B Ru1 C3B C2B 82.2(4) . . . . ?
C4B Ru1 C3B C2B 119.6(5) . . . . ?
O4 Ru1 C3B C4B 127.7(3) . . . . ?
O2 Ru1 C3B C4B 103.4(3) . . . . ?
N7 Ru1 C3B C4B -8.6(4) . . . . ?
N6 Ru1 C3B C4B -144.7(2) . . . . ?
C2B Ru1 C3B C4B -119.6(5) . . . . ?
C1B Ru1 C3B C4B -80.2(3) . . . . ?
C5B Ru1 C3B C4B -37.4(3) . . . . ?
O4 Ru1 C3B C8B 6.2(6) . . . . ?
O2 Ru1 C3B C8B -18.1(6) . . . . ?
N7 Ru1 C3B C8B -130.1(5) . . . . ?
N6 Ru1 C3B C8B 93.8(6) . . . . ?
C2B Ru1 C3B C8B 118.9(7) . . . . ?
C1B Ru1 C3B C8B 158.3(7) . . . . ?
C5B Ru1 C3B C8B -158.9(7) . . . . ?
C4B Ru1 C3B C8B -121.5(7) . . . . ?
C2B C3B C4B C5B 3.2(5) . . . . ?
C8B C3B C4B C5B -174.6(5) . . . . ?
Ru1 C3B C4B C5B 61.7(3) . . . . ?
C2B C3B C4B C9B 175.1(5) . . . . ?
C8B C3B C4B C9B -2.7(8) . . . . ?
Ru1 C3B C4B C9B -126.4(5) . . . . ?
C2B C3B C4B Ru1 -58.5(3) . . . . ?
C8B C3B C4B Ru1 123.7(5) . . . . ?
O4 Ru1 C4B C5B -169.3(3) . . . . ?
O2 Ru1 C4B C5B 152.8(3) . . . . ?
N7 Ru1 C4B C5B 57.4(3) . . . . ?
N6 Ru1 C4B C5B -35.4(5) . . . . ?
C2B Ru1 C4B C5B -80.6(4) . . . . ?
C1B Ru1 C4B C5B -37.1(3) . . . . ?
C3B Ru1 C4B C5B -117.1(4) . . . . ?
O4 Ru1 C4B C3B -52.2(3) . . . . ?
O2 Ru1 C4B C3B -90.1(3) . . . . ?
N7 Ru1 C4B C3B 174.5(3) . . . . ?
N6 Ru1 C4B C3B 81.6(4) . . . . ?
C2B Ru1 C4B C3B 36.5(3) . . . . ?
C1B Ru1 C4B C3B 80.0(3) . . . . ?
C5B Ru1 C4B C3B 117.1(4) . . . . ?
O4 Ru1 C4B C9B 70.2(5) . . . . ?
O2 Ru1 C4B C9B 32.4(6) . . . . ?
N7 Ru1 C4B C9B -63.0(6) . . . . ?
N6 Ru1 C4B C9B -155.9(4) . . . . ?
C2B Ru1 C4B C9B 158.9(6) . . . . ?
C1B Ru1 C4B C9B -157.6(6) . . . . ?
C5B Ru1 C4B C9B -120.5(7) . . . . ?
C3B Ru1 C4B C9B 122.4(7) . . . . ?
C3B C4B C5B C1B -1.6(5) . . . . ?
C9B C4B C5B C1B -173.6(5) . . . . ?
Ru1 C4B C5B C1B 60.4(3) . . . . ?
C3B C4B C5B C10B 174.2(5) . . . . ?
C9B C4B C5B C10B 2.2(8) . . . . ?
Ru1 C4B C5B C10B -123.8(5) . . . . ?
C3B C4B C5B Ru1 -61.9(3) . . . . ?
C9B C4B C5B Ru1 126.1(5) . . . . ?
C2B C1B C5B C4B -0.6(6) . . . . ?
C6B C1B C5B C4B 173.8(5) . . . . ?
Ru1 C1B C5B C4B -62.2(3) . . . . ?
C2B C1B C5B C10B -176.4(5) . . . . ?
C6B C1B C5B C10B -2.1(9) . . . . ?
Ru1 C1B C5B C10B 122.0(5) . . . . ?
C2B C1B C5B Ru1 61.6(3) . . . . ?
C6B C1B C5B Ru1 -124.1(6) . . . . ?
O4 Ru1 C5B C4B 15.6(4) . . . . ?
O2 Ru1 C5B C4B -44.0(4) . . . . ?
N7 Ru1 C5B C4B -125.2(3) . . . . ?
N6 Ru1 C5B C4B 163.3(3) . . . . ?
C2B Ru1 C5B C4B 80.0(4) . . . . ?
C1B Ru1 C5B C4B 118.7(5) . . . . ?
C3B Ru1 C5B C4B 37.4(3) . . . . ?
O4 Ru1 C5B C1B -103.1(3) . . . . ?
O2 Ru1 C5B C1B -162.7(3) . . . . ?
N7 Ru1 C5B C1B 116.1(3) . . . . ?
N6 Ru1 C5B C1B 44.6(4) . . . . ?
C2B Ru1 C5B C1B -38.7(3) . . . . ?
C3B Ru1 C5B C1B -81.3(4) . . . . ?
C4B Ru1 C5B C1B -118.7(5) . . . . ?
O4 Ru1 C5B C10B 137.4(5) . . . . ?
O2 Ru1 C5B C10B 77.8(6) . . . . ?
N7 Ru1 C5B C10B -3.4(5) . . . . ?
N6 Ru1 C5B C10B -74.9(6) . . . . ?
C2B Ru1 C5B C10B -158.2(6) . . . . ?
C1B Ru1 C5B C10B -119.5(7) . . . . ?
C3B Ru1 C5B C10B 159.2(6) . . . . ?
C4B Ru1 C5B C10B 121.8(7) . . . . ?
